data_7048565
loop_
_publ_author_name
'Mahmoud, Abdallah G.'
'Guedes da Silva, M F\'atima C'
'Mahmudov, Kamran T.'
'Pombeiro, Armando J. L.'

_publ_section_title
;
 Arylhydrazone ligands as Cu-protectors and -catalysis promoters in the
 azide-alkyne cycloaddition reaction.
;
_journal_issue 5
_journal_name_full 'Dalton transactions (Cambridge, England : 2003)'
_journal_page_first 1774
_journal_page_last 1785
_journal_paper_doi 10.1039/c8dt04771e
_journal_volume 48
_journal_year 2019
_chemical_formula_moiety 'C44 H48 N6 Na2 O14 S2'
_chemical_formula_sum 'C44 H48 N6 Na2 O14 S2'
_chemical_formula_weight 994.98
_space_group_crystal_system triclinic
_space_group_IT_number 2
_space_group_name_Hall '-P 1'
_space_group_name_H-M_alt 'P -1'
_symmetry_space_group_name_Hall '-P 1'
_symmetry_space_group_name_H-M 'P -1'
_atom_sites_solution_hydrogens mixed
_audit_creation_method SHELXL-2018/3
_audit_update_record
;
2019-01-03 deposited with the CCDC.
2019-01-07 downloaded from the CCDC.
;
_cell_angle_alpha 86.394(9)
_cell_angle_beta 75.139(9)
_cell_angle_gamma 75.607(10)
_cell_formula_units_Z 1
_cell_length_a 7.3204(13)
_cell_length_b 12.411(2)
_cell_length_c 13.597(2)
_cell_measurement_reflns_used 9891
_cell_measurement_temperature 298(2)
_cell_measurement_theta_max 25.26
_cell_measurement_theta_min 2.30
_cell_volume 1156.5(3)
_computing_cell_refinement 'Bruker SAINT'
_computing_data_collection 'Bruker APEX2'
_computing_data_reduction 'Bruker SAINT'
_computing_molecular_graphics 'Mercury CSD 3.10.3'
_computing_publication_material 'SHELXL-2018/3 (Sheldrick, 2018), WinGX (Farrugia, 2012)'
_computing_structure_refinement 'SHELXL-2018/3 (Sheldrick, 2018)'
_computing_structure_solution 'SIR97 (Altomare, 1999)'
_diffrn_ambient_temperature 298(2)
_diffrn_measured_fraction_theta_full 0.999
_diffrn_measured_fraction_theta_max 0.994
_diffrn_measurement_device_type 'Bruker APEX-II CCD'
_diffrn_measurement_method '\f and \w scans'
_diffrn_radiation_type MoK\a
_diffrn_radiation_wavelength 0.71073
_diffrn_reflns_av_R_equivalents 0.0880
_diffrn_reflns_av_unetI/netI 0.0478
_diffrn_reflns_Laue_measured_fraction_full 0.999
_diffrn_reflns_Laue_measured_fraction_max 0.994
_diffrn_reflns_limit_h_max 8
_diffrn_reflns_limit_h_min -8
_diffrn_reflns_limit_k_max 14
_diffrn_reflns_limit_k_min -14
_diffrn_reflns_limit_l_max 16
_diffrn_reflns_limit_l_min -16
_diffrn_reflns_number 32097
_diffrn_reflns_point_group_measured_fraction_full 0.999
_diffrn_reflns_point_group_measured_fraction_max 0.994
_diffrn_reflns_theta_full 25.242
_diffrn_reflns_theta_max 25.441
_diffrn_reflns_theta_min 2.295
_exptl_absorpt_coefficient_mu 0.208
_exptl_absorpt_correction_T_max 0.992
_exptl_absorpt_correction_T_min 0.979
_exptl_absorpt_correction_type multi-scan
_exptl_absorpt_process_details sadabs
_exptl_crystal_colour yellow
_exptl_crystal_density_diffrn 1.429
_exptl_crystal_description Rod
_exptl_crystal_F_000 520
_exptl_crystal_size_max 0.110
_exptl_crystal_size_mid 0.050
_exptl_crystal_size_min 0.020
_refine_diff_density_max 0.250
_refine_diff_density_min -0.345
_refine_diff_density_rms 0.052
_refine_ls_extinction_method none
_refine_ls_goodness_of_fit_ref 1.013
_refine_ls_hydrogen_treatment mixed
_refine_ls_matrix_type full
_refine_ls_number_parameters 322
_refine_ls_number_reflns 4257
_refine_ls_number_restraints 4
_refine_ls_restrained_S_all 1.012
_refine_ls_R_factor_all 0.0626
_refine_ls_R_factor_gt 0.0432
_refine_ls_shift/su_max 0.001
_refine_ls_shift/su_mean 0.000
_refine_ls_structure_factor_coef Fsqd
_refine_ls_weighting_details 'w=1/[\s^2^(Fo^2^)+(0.0525P)^2^+0.6113P] where P=(Fo^2^+2Fc^2^)/3'
_refine_ls_weighting_scheme calc
_refine_ls_wR_factor_gt 0.1038
_refine_ls_wR_factor_ref 0.1158
_reflns_Friedel_coverage 0.000
_reflns_number_gt 3262
_reflns_number_total 4257
_reflns_threshold_expression 'I > 2\s(I)'
_cod_data_source_file c8dt04771e2.cif
_cod_data_source_block compound6
_cod_depositor_comments 'Adding full bibliography for 7048560--7048566.cif.'
_cod_original_cell_volume 1156.6(4)
_cod_database_code 7048565
_shelx_shelxl_version_number 2018/3
_shelx_space_group_comment
;
The symmetry employed for this shelxl refinement is uniquely defined
by the following loop, which should always be used as a source of
symmetry information in preference to the above space-group names.
They are only intended as comments.
;
_shelx_estimated_absorpt_t_min 0.977
_shelx_estimated_absorpt_t_max 0.996

loop_
_space_group_symop_operation_xyz
'x, y, z'
'-x, -y, -z'

loop_
_atom_site_label
_atom_site_type_symbol
_atom_site_fract_x
_atom_site_fract_y
_atom_site_fract_z
_atom_site_U_iso_or_equiv
_atom_site_adp_type
_atom_site_occupancy
_atom_site_site_symmetry_order
_atom_site_calc_flag
_atom_site_refinement_flags_posn
_atom_site_refinement_flags_adp
S1 S 0.31915(8) 0.18770(4) 0.45502(4) 0.02866(16) Uani 1 1 d . .
Na1 Na 0.76261(13) 0.01117(7) 0.33885(7) 0.0383(2) Uani 1 1 d . .
O3 O 0.6494(2) -0.12517(11) 0.45455(11) 0.0341(4) Uani 1 1 d . .
O4 O 0.1338(2) 0.18457(13) 0.43602(12) 0.0404(4) Uani 1 1 d . .
O5 O 0.4813(2) 0.15509(13) 0.36771(12) 0.0456(4) Uani 1 1 d . .
O2 O 0.7133(2) -0.11483(13) 0.23511(11) 0.0403(4) Uani 1 1 d . .
N7 N 0.7055(3) -0.30045(15) 0.34037(13) 0.0309(4) Uani 1 1 d D .
C12 C 0.7033(3) -0.33099(16) 0.52049(15) 0.0259(4) Uani 1 1 d . .
N9 N 0.7230(3) -0.34570(15) 0.25318(13) 0.0326(4) Uani 1 1 d . .
N10 N 0.7196(3) -0.12101(17) 0.06787(14) 0.0406(5) Uani 1 1 d D .
O6 O 0.9510(3) 0.14246(15) 0.28778(15) 0.0564(5) Uani 1 1 d D .
O7 O 1.0503(3) -0.09098(19) 0.38043(17) 0.0664(6) Uani 1 1 d D .
C18 C 0.7591(3) -0.52413(18) 0.58394(17) 0.0327(5) Uani 1 1 d . .
C13 C 0.7267(3) -0.40818(17) 0.60222(15) 0.0284(5) Uani 1 1 d . .
O1 O 0.7833(3) -0.32519(16) -0.00703(13) 0.0609(6) Uani 1 1 d . .
C11 C 0.7139(3) -0.37041(17) 0.42563(16) 0.0287(5) Uani 1 1 d . .
C3 C 0.7294(3) -0.28911(19) 0.16802(16) 0.0336(5) Uani 1 1 d . .
C5 C 0.7123(3) -0.0083(2) 0.04076(16) 0.0360(5) Uani 1 1 d . .
C4 C 0.7201(3) -0.16757(19) 0.15950(16) 0.0332(5) Uani 1 1 d . .
C17 C 0.7911(4) -0.6017(2) 0.66182(19) 0.0446(6) Uani 1 1 d . .
H17 H 0.811448 -0.677122 0.649389 0.054 Uiso 1 1 calc R U
C2 C 0.7559(4) -0.3611(2) 0.08003(18) 0.0417(6) Uani 1 1 d . .
C14 C 0.7264(3) -0.37703(19) 0.70073(16) 0.0366(5) Uani 1 1 d . .
H14 H 0.703468 -0.302064 0.715856 0.044 Uiso 1 1 calc R U
C6 C 0.6157(4) 0.0787(2) 0.10757(18) 0.0436(6) Uani 1 1 d . .
H6 H 0.552473 0.064630 0.173932 0.052 Uiso 1 1 calc R U
C15 C 0.7590(4) -0.4548(2) 0.77398(18) 0.0449(6) Uani 1 1 d . .
H15 H 0.758856 -0.431733 0.837793 0.054 Uiso 1 1 calc R U
C19 C 0.7626(3) -0.55919(19) 0.48649(18) 0.0399(6) Uani 1 1 d . .
H19 H 0.780840 -0.634536 0.474499 0.048 Uiso 1 1 calc R U
C16 C 0.7926(4) -0.5679(2) 0.75483(19) 0.0476(6) Uani 1 1 d . .
H16 H 0.815750 -0.619957 0.805229 0.057 Uiso 1 1 calc R U
C20 C 0.7402(3) -0.48619(18) 0.41079(18) 0.0372(5) Uani 1 1 d . .
H20 H 0.741991 -0.511773 0.347634 0.045 Uiso 1 1 calc R U
C10 C 0.8012(4) 0.0141(2) -0.05891(18) 0.0472(6) Uani 1 1 d . .
H10 H 0.863936 -0.043864 -0.104899 0.057 Uiso 1 1 calc R U
C22 C 1.2477(4) -0.0948(3) 0.3667(3) 0.0738(10) Uani 1 1 d . .
H22A H 1.283364 -0.039447 0.318056 0.111 Uiso 1 1 calc R U
H22B H 1.324312 -0.167109 0.342287 0.111 Uiso 1 1 calc R U
H22C H 1.271105 -0.080528 0.430440 0.111 Uiso 1 1 calc R U
C7 C 0.6134(4) 0.1864(2) 0.0755(2) 0.0545(7) Uani 1 1 d . .
H7 H 0.549555 0.244722 0.120941 0.065 Uiso 1 1 calc R U
C1 C 0.7515(5) -0.4806(2) 0.0990(2) 0.0596(8) Uani 1 1 d . .
H1A H 0.745231 -0.513013 0.038034 0.089 Uiso 1 1 calc R U
H1B H 0.639272 -0.485545 0.152532 0.089 Uiso 1 1 calc R U
H1C H 0.867325 -0.519985 0.118581 0.089 Uiso 1 1 calc R U
C21 C 0.8874(5) 0.2493(2) 0.2483(3) 0.0678(9) Uani 1 1 d . .
H21A H 0.888759 0.243027 0.178079 0.102 Uiso 1 1 calc R U
H21B H 0.972704 0.294954 0.253791 0.102 Uiso 1 1 calc R U
H21C H 0.757354 0.282645 0.286164 0.102 Uiso 1 1 calc R U
C8 C 0.7034(4) 0.2091(2) -0.0223(2) 0.0587(7) Uani 1 1 d . .
H8 H 0.701826 0.282183 -0.042887 0.070 Uiso 1 1 calc R U
C9 C 0.7960(4) 0.1229(3) -0.0895(2) 0.0565(7) Uani 1 1 d . .
H9 H 0.855864 0.137781 -0.156244 0.068 Uiso 1 1 calc R U
H10A H 0.737(5) -0.170(2) 0.019(2) 0.085 Uiso 1 1 d D U
H7A H 0.700(5) -0.2281(16) 0.342(3) 0.085 Uiso 1 1 d D U
H6A H 1.018(5) 0.149(3) 0.331(2) 0.085 Uiso 1 1 d D U
H7B H 1.004(5) -0.113(3) 0.4430(16) 0.085 Uiso 1 1 d D U

loop_
_atom_site_aniso_label
_atom_site_aniso_U_11
_atom_site_aniso_U_22
_atom_site_aniso_U_33
_atom_site_aniso_U_23
_atom_site_aniso_U_13
_atom_site_aniso_U_12
S1 0.0342(3) 0.0221(3) 0.0274(3) -0.0023(2) -0.0066(2) -0.0031(2)
Na1 0.0413(5) 0.0285(5) 0.0454(5) -0.0011(4) -0.0125(4) -0.0070(4)
O3 0.0451(9) 0.0235(8) 0.0339(8) 0.0011(6) -0.0138(7) -0.0048(7)
O4 0.0472(10) 0.0351(9) 0.0474(9) 0.0016(7) -0.0233(8) -0.0141(7)
O5 0.0514(10) 0.0319(9) 0.0383(9) -0.0051(7) 0.0050(8) 0.0025(7)
O2 0.0595(11) 0.0368(9) 0.0280(8) -0.0007(7) -0.0134(7) -0.0150(8)
N7 0.0373(10) 0.0276(9) 0.0268(9) -0.0033(8) -0.0085(8) -0.0046(8)
C12 0.0244(10) 0.0219(10) 0.0293(10) -0.0016(8) -0.0050(8) -0.0031(8)
N9 0.0330(10) 0.0339(10) 0.0304(9) -0.0065(8) -0.0102(8) -0.0029(8)
N10 0.0548(13) 0.0400(12) 0.0277(10) -0.0005(8) -0.0151(9) -0.0076(10)
O6 0.0724(13) 0.0439(11) 0.0675(13) 0.0084(9) -0.0368(11) -0.0229(10)
O7 0.0339(10) 0.0826(15) 0.0786(14) 0.0295(12) -0.0140(10) -0.0140(10)
C18 0.0303(11) 0.0290(11) 0.0366(12) 0.0023(9) -0.0048(9) -0.0074(9)
C13 0.0245(10) 0.0271(11) 0.0303(11) 0.0013(9) -0.0034(8) -0.0043(8)
O1 0.0947(16) 0.0508(11) 0.0329(10) -0.0094(8) -0.0191(10) -0.0043(10)
C11 0.0259(11) 0.0269(11) 0.0319(11) -0.0015(9) -0.0066(9) -0.0042(9)
C3 0.0351(12) 0.0369(12) 0.0279(11) -0.0038(9) -0.0098(9) -0.0044(10)
C5 0.0367(12) 0.0435(13) 0.0290(11) 0.0031(10) -0.0123(10) -0.0088(10)
C4 0.0313(11) 0.0389(13) 0.0283(11) -0.0025(10) -0.0073(9) -0.0058(10)
C17 0.0490(15) 0.0281(12) 0.0524(15) 0.0098(11) -0.0089(12) -0.0079(11)
C2 0.0434(14) 0.0435(14) 0.0359(13) -0.0097(11) -0.0135(11) -0.0002(11)
C14 0.0436(13) 0.0320(12) 0.0304(11) 0.0012(9) -0.0045(10) -0.0071(10)
C6 0.0510(15) 0.0458(15) 0.0298(12) 0.0014(10) -0.0094(11) -0.0052(12)
C15 0.0522(15) 0.0484(15) 0.0314(12) 0.0062(11) -0.0084(11) -0.0109(12)
C19 0.0475(14) 0.0240(11) 0.0458(14) -0.0043(10) -0.0081(11) -0.0065(10)
C16 0.0546(16) 0.0434(15) 0.0414(14) 0.0170(12) -0.0110(12) -0.0107(12)
C20 0.0463(13) 0.0283(12) 0.0369(12) -0.0054(10) -0.0108(10) -0.0071(10)
C10 0.0472(15) 0.0564(16) 0.0328(12) -0.0023(11) -0.0063(11) -0.0061(12)
C22 0.0366(15) 0.0541(18) 0.131(3) -0.0126(19) -0.0190(17) -0.0100(13)
C7 0.0697(19) 0.0435(15) 0.0461(15) -0.0019(12) -0.0147(14) -0.0051(13)
C1 0.084(2) 0.0475(16) 0.0471(15) -0.0163(13) -0.0145(15) -0.0128(15)
C21 0.094(2) 0.0450(17) 0.080(2) 0.0130(15) -0.0439(19) -0.0255(16)
C8 0.070(2) 0.0491(17) 0.0584(17) 0.0146(14) -0.0176(15) -0.0194(15)
C9 0.0574(17) 0.0668(19) 0.0419(15) 0.0164(14) -0.0046(13) -0.0205(15)

loop_
_atom_type_symbol
_atom_type_description
_atom_type_scat_dispersion_real
_atom_type_scat_dispersion_imag
_atom_type_scat_source
C C 0.0033 0.0016 'International Tables Vol C Tables 4.2.6.8 and 6.1.1.4'
H H 0.0000 0.0000 'International Tables Vol C Tables 4.2.6.8 and 6.1.1.4'
N N 0.0061 0.0033 'International Tables Vol C Tables 4.2.6.8 and 6.1.1.4'
O O 0.0106 0.0060 'International Tables Vol C Tables 4.2.6.8 and 6.1.1.4'
Na Na 0.0362 0.0249 'International Tables Vol C Tables 4.2.6.8 and 6.1.1.4'
S S 0.1246 0.1234 'International Tables Vol C Tables 4.2.6.8 and 6.1.1.4'

loop_
_geom_angle_atom_site_label_1
_geom_angle_atom_site_label_2
_geom_angle_atom_site_label_3
_geom_angle
_geom_angle_site_symmetry_1
_geom_angle_site_symmetry_3
O5 S1 O3 112.30(10) . 2_656
O5 S1 O4 112.96(11) . .
O3 S1 O4 111.50(9) 2_656 .
O5 S1 C12 107.10(10) . 2_656
O3 S1 C12 107.63(9) 2_656 2_656
O4 S1 C12 104.81(9) . 2_656
O2 Na1 O5 105.58(7) . .
O2 Na1 O6 126.70(7) . .
O5 Na1 O6 89.54(7) . .
O2 Na1 O7 100.93(8) . .
O5 Na1 O7 152.01(9) . .
O6 Na1 O7 81.67(8) . .
O2 Na1 O3 75.93(6) . .
O5 Na1 O3 100.13(6) . .
O6 Na1 O3 152.14(7) . .
O7 Na1 O3 77.61(7) . .
O2 Na1 H7B 104.3(8) . .
O5 Na1 H7B 139.1(6) . .
O6 Na1 H7B 94.4(7) . .
O7 Na1 H7B 18.9(5) . .
O3 Na1 H7B 61.4(6) . .
S1 O3 Na1 142.31(10) 2_656 .
S1 O5 Na1 133.07(10) . .
C4 O2 Na1 162.13(15) . .
N9 N7 C11 118.27(18) . .
N9 N7 H7A 119(2) . .
C11 N7 H7A 123(2) . .
C11 C12 C13 119.57(18) . .
C11 C12 S1 123.05(16) . 2_656
C13 C12 S1 117.18(15) . 2_656
N7 N9 C3 123.10(19) . .
C4 N10 C5 127.42(19) . .
C4 N10 H10A 113(2) . .
C5 N10 H10A 119(2) . .
C21 O6 Na1 125.69(18) . .
C21 O6 H6A 108(2) . .
Na1 O6 H6A 113(2) . .
C22 O7 Na1 143.26(19) . .
C22 O7 H7B 109(2) . .
Na1 O7 H7B 101(2) . .
C17 C18 C19 121.2(2) . .
C17 C18 C13 120.0(2) . .
C19 C18 C13 118.8(2) . .
C14 C13 C18 116.83(19) . .
C14 C13 C12 124.05(19) . .
C18 C13 C12 119.08(19) . .
C12 C11 N7 122.63(18) . .
C12 C11 C20 119.92(19) . .
N7 C11 C20 117.42(19) . .
N9 C3 C2 112.1(2) . .
N9 C3 C4 124.18(19) . .
C2 C3 C4 123.7(2) . .
C6 C5 C10 119.5(2) . .
C6 C5 N10 122.9(2) . .
C10 C5 N10 117.5(2) . .
O2 C4 N10 123.2(2) . .
O2 C4 C3 119.85(19) . .
N10 C4 C3 116.90(19) . .
C16 C17 C18 121.1(2) . .
C16 C17 H17 119.5 . .
C18 C17 H17 119.5 . .
O1 C2 C3 121.5(2) . .
O1 C2 C1 119.8(2) . .
C3 C2 C1 118.7(2) . .
C15 C14 C13 121.4(2) . .
C15 C14 H14 119.3 . .
C13 C14 H14 119.3 . .
C7 C6 C5 119.7(2) . .
C7 C6 H6 120.2 . .
C5 C6 H6 120.2 . .
C14 C15 C16 121.2(2) . .
C14 C15 H15 119.4 . .
C16 C15 H15 119.4 . .
C20 C19 C18 121.5(2) . .
C20 C19 H19 119.3 . .
C18 C19 H19 119.3 . .
C17 C16 C15 119.5(2) . .
C17 C16 H16 120.3 . .
C15 C16 H16 120.3 . .
C19 C20 C11 121.0(2) . .
C19 C20 H20 119.5 . .
C11 C20 H20 119.5 . .
C9 C10 C5 119.8(2) . .
C9 C10 H10 120.1 . .
C5 C10 H10 120.1 . .
O7 C22 H22A 109.5 . .
O7 C22 H22B 109.5 . .
H22A C22 H22B 109.5 . .
O7 C22 H22C 109.5 . .
H22A C22 H22C 109.5 . .
H22B C22 H22C 109.5 . .
C8 C7 C6 121.2(3) . .
C8 C7 H7 119.4 . .
C6 C7 H7 119.4 . .
C2 C1 H1A 109.5 . .
C2 C1 H1B 109.5 . .
H1A C1 H1B 109.5 . .
C2 C1 H1C 109.5 . .
H1A C1 H1C 109.5 . .
H1B C1 H1C 109.5 . .
O6 C21 H21A 109.5 . .
O6 C21 H21B 109.5 . .
H21A C21 H21B 109.5 . .
O6 C21 H21C 109.5 . .
H21A C21 H21C 109.5 . .
H21B C21 H21C 109.5 . .
C7 C8 C9 119.2(3) . .
C7 C8 H8 120.4 . .
C9 C8 H8 120.4 . .
C8 C9 C10 120.6(2) . .
C8 C9 H9 119.7 . .
C10 C9 H9 119.7 . .

loop_
_geom_bond_atom_site_label_1
_geom_bond_atom_site_label_2
_geom_bond_distance
_geom_bond_site_symmetry_2
S1 O5 1.4425(16) .
S1 O3 1.4503(15) 2_656
S1 O4 1.4551(17) .
S1 C12 1.789(2) 2_656
Na1 O2 2.3203(18) .
Na1 O5 2.3304(18) .
Na1 O6 2.350(2) .
Na1 O7 2.357(2) .
Na1 O3 2.3913(17) .
Na1 H7B 2.68(3) .
O2 C4 1.237(3) .
N7 N9 1.307(2) .
N7 C11 1.409(3) .
N7 H7A 0.891(18) .
C12 C11 1.385(3) .
C12 C13 1.437(3) .
N9 C3 1.312(3) .
N10 C4 1.341(3) .
N10 C5 1.416(3) .
N10 H10A 0.886(18) .
O6 C21 1.413(3) .
O6 H6A 0.877(18) .
O7 C22 1.398(3) .
O7 H7B 0.886(18) .
C18 C17 1.410(3) .
C18 C19 1.413(3) .
C18 C13 1.426(3) .
C13 C14 1.416(3) .
O1 C2 1.223(3) .
C11 C20 1.422(3) .
C3 C2 1.482(3) .
C3 C4 1.491(3) .
C5 C6 1.380(3) .
C5 C10 1.388(3) .
C17 C16 1.361(4) .
C17 H17 0.9300 .
C2 C1 1.497(4) .
C14 C15 1.366(3) .
C14 H14 0.9300 .
C6 C7 1.377(4) .
C6 H6 0.9300 .
C15 C16 1.394(4) .
C15 H15 0.9300 .
C19 C20 1.343(3) .
C19 H19 0.9300 .
C16 H16 0.9300 .
C20 H20 0.9300 .
C10 C9 1.381(4) .
C10 H10 0.9300 .
C22 H22A 0.9600 .
C22 H22B 0.9600 .
C22 H22C 0.9600 .
C7 C8 1.370(4) .
C7 H7 0.9300 .
C1 H1A 0.9600 .
C1 H1B 0.9600 .
C1 H1C 0.9600 .
C21 H21A 0.9600 .
C21 H21B 0.9600 .
C21 H21C 0.9600 .
C8 C9 1.373(4) .
C8 H8 0.9300 .
C9 H9 0.9300 .

loop_
_geom_torsion_atom_site_label_1
_geom_torsion_atom_site_label_2
_geom_torsion_atom_site_label_3
_geom_torsion_atom_site_label_4
_geom_torsion
_geom_torsion_site_symmetry_1
O3 S1 O5 Na1 8.11(18) 2_656
O4 S1 O5 Na1 -119.06(14) .
C12 S1 O5 Na1 126.06(14) 2_656
C11 N7 N9 C3 -175.66(19) .
C17 C18 C13 C14 -0.7(3) .
C19 C18 C13 C14 -179.4(2) .
C17 C18 C13 C12 177.2(2) .
C19 C18 C13 C12 -1.4(3) .
C11 C12 C13 C14 177.3(2) .
S1 C12 C13 C14 2.2(3) 2_656
C11 C12 C13 C18 -0.5(3) .
S1 C12 C13 C18 -175.55(15) 2_656
C13 C12 C11 N7 -175.56(18) .
S1 C12 C11 N7 -0.8(3) 2_656
C13 C12 C11 C20 2.5(3) .
S1 C12 C11 C20 177.22(16) 2_656
N9 N7 C11 C12 177.83(19) .
N9 N7 C11 C20 -0.2(3) .
N7 N9 C3 C2 178.20(19) .
N7 N9 C3 C4 0.8(3) .
C4 N10 C5 C6 -32.0(4) .
C4 N10 C5 C10 150.4(2) .
Na1 O2 C4 N10 -37.8(6) .
Na1 O2 C4 C3 142.2(4) .
C5 N10 C4 O2 0.2(4) .
C5 N10 C4 C3 -179.7(2) .
N9 C3 C4 O2 2.9(3) .
C2 C3 C4 O2 -174.2(2) .
N9 C3 C4 N10 -177.1(2) .
C2 C3 C4 N10 5.8(3) .
C19 C18 C17 C16 178.3(2) .
C13 C18 C17 C16 -0.3(4) .
N9 C3 C2 O1 -173.1(2) .
C4 C3 C2 O1 4.3(4) .
N9 C3 C2 C1 6.0(3) .
C4 C3 C2 C1 -176.5(2) .
C18 C13 C14 C15 1.1(3) .
C12 C13 C14 C15 -176.7(2) .
C10 C5 C6 C7 -1.9(4) .
N10 C5 C6 C7 -179.4(2) .
C13 C14 C15 C16 -0.5(4) .
C17 C18 C19 C20 -177.3(2) .
C13 C18 C19 C20 1.4(3) .
C18 C17 C16 C15 1.0(4) .
C14 C15 C16 C17 -0.6(4) .
C18 C19 C20 C11 0.6(4) .
C12 C11 C20 C19 -2.6(3) .
N7 C11 C20 C19 175.5(2) .
C6 C5 C10 C9 1.6(4) .
N10 C5 C10 C9 179.2(2) .
C5 C6 C7 C8 0.8(4) .
C6 C7 C8 C9 0.6(5) .
C7 C8 C9 C10 -0.9(5) .
C5 C10 C9 C8 -0.2(4) .
